data_4337542
loop_
_publ_author_name
'Wilson, Richard E.'
'Schnaars, David D.'
'Andrews, Michael B.'
'Cahill, C. L.'

_publ_section_title
;
 Supramolecular interactions in PuO2Cl4(2-) and PuCl6(2-) complexes with
 protonated pyridines: synthesis, crystal structures, and Raman
 spectroscopy.
;
_journal_issue 1
_journal_name_full 'Inorganic chemistry'
_journal_page_first 383
_journal_page_last 392
_journal_paper_doi 10.1021/ic4023294
_journal_volume 53
_journal_year 2014
_chemical_formula_moiety 'C13 H16 N2, Cl4 O2 Pu'
_chemical_formula_sum 'C13 H16 Cl4 N2 O2 Pu'
_chemical_formula_weight 616.08
_chemical_name_systematic
; 
 ? 
;
_space_group_IT_number 15
_symmetry_cell_setting monoclinic
_symmetry_space_group_name_Hall '-C 2yc'
_symmetry_space_group_name_H-M 'C 1 2/c 1'
_atom_sites_solution_hydrogens geom
_atom_sites_solution_primary direct
_atom_sites_solution_secondary difmap
_audit_creation_method SHELXL-97
_cell_angle_alpha 90.00
_cell_angle_beta 101.4410(10)
_cell_angle_gamma 90.00
_cell_formula_units_Z 4
_cell_length_a 12.6101(9)
_cell_length_b 11.6363(9)
_cell_length_c 12.2529(12)
_cell_measurement_reflns_used 2724
_cell_measurement_temperature 100(2)
_cell_measurement_theta_max 33.73
_cell_measurement_theta_min 4.24
_cell_volume 1762.2(3)
_computing_structure_refinement 'SHELXL-97 (Sheldrick, 2008)'
_computing_structure_solution 'SHELXS-97 (Sheldrick, 2008)'
_diffrn_ambient_temperature 100(2)
_diffrn_measured_fraction_theta_full 0.995
_diffrn_measured_fraction_theta_max 0.954
_diffrn_radiation_monochromator graphite
_diffrn_radiation_source 'fine-focus sealed tube'
_diffrn_radiation_type MoK\a
_diffrn_radiation_wavelength 0.71073
_diffrn_reflns_av_R_equivalents 0.0255
_diffrn_reflns_av_sigmaI/netI 0.0191
_diffrn_reflns_limit_h_max 19
_diffrn_reflns_limit_h_min -19
_diffrn_reflns_limit_k_max 17
_diffrn_reflns_limit_k_min -18
_diffrn_reflns_limit_l_max 19
_diffrn_reflns_limit_l_min -18
_diffrn_reflns_number 14881
_diffrn_reflns_theta_full 25.00
_diffrn_reflns_theta_max 33.73
_diffrn_reflns_theta_min 4.24
_exptl_absorpt_coefficient_mu 4.353
_exptl_absorpt_correction_T_max 0.5613
_exptl_absorpt_correction_T_min 0.2749
_exptl_absorpt_correction_type multi-scan
_exptl_absorpt_process_details SADABS
_exptl_crystal_colour orange
_exptl_crystal_density_diffrn 2.322
_exptl_crystal_density_method 'not measured'
_exptl_crystal_description prism
_exptl_crystal_F_000 1144
_exptl_crystal_size_max 0.40
_exptl_crystal_size_mid 0.20
_exptl_crystal_size_min 0.15
_refine_diff_density_max 1.556
_refine_diff_density_min -0.691
_refine_diff_density_rms 0.137
_refine_ls_extinction_method none
_refine_ls_goodness_of_fit_ref 1.029
_refine_ls_hydrogen_treatment constr
_refine_ls_matrix_type full
_refine_ls_number_parameters 102
_refine_ls_number_reflns 3363
_refine_ls_number_restraints 0
_refine_ls_restrained_S_all 1.029
_refine_ls_R_factor_all 0.0246
_refine_ls_R_factor_gt 0.0179
_refine_ls_shift/su_max 0.001
_refine_ls_shift/su_mean 0.000
_refine_ls_structure_factor_coef Fsqd
_refine_ls_weighting_details 'calc w=1/[\s^2^(Fo^2^)+(0.0222P)^2^+3.1433P] where P=(Fo^2^+2Fc^2^)/3'
_refine_ls_weighting_scheme calc
_refine_ls_wR_factor_gt 0.0425
_refine_ls_wR_factor_ref 0.0458
_reflns_number_gt 2724
_reflns_number_total 3363
_reflns_threshold_expression >2sigma(I)
_cod_data_source_file ic4023294_si_001.cif
_cod_data_source_block three
_cod_original_sg_symbol_H-M 'C 2/c'
_cod_database_code 4337542

loop_
_symmetry_equiv_pos_as_xyz
'x, y, z'
'-x, y, -z+1/2'
'x+1/2, y+1/2, z'
'-x+1/2, y+1/2, -z+1/2'
'-x, -y, -z'
'x, -y, z-1/2'
'-x+1/2, -y+1/2, -z'
'x+1/2, -y+1/2, z-1/2'

loop_
_atom_site_label
_atom_site_type_symbol
_atom_site_fract_x
_atom_site_fract_y
_atom_site_fract_z
_atom_site_U_iso_or_equiv
_atom_site_adp_type
_atom_site_occupancy
_atom_site_symmetry_multiplicity
_atom_site_calc_flag
_atom_site_refinement_flags
N1 N 0.38870(18) 0.3022(2) -0.09373(17) 0.0281(4) Uani 1 1 d .
H1 H 0.3876 0.3368 -0.1578 0.034 Uiso 1 1 calc R
C3 C 0.39381(18) 0.19398(19) 0.10578(18) 0.0194(4) Uani 1 1 d .
C2 C 0.40824(19) 0.3127(2) 0.10056(19) 0.0217(4) Uani 1 1 d .
H2 H 0.4198 0.3572 0.1668 0.026 Uiso 1 1 calc R
C5 C 0.3732(2) 0.1885(3) -0.0929(2) 0.0294(5) Uani 1 1 d .
H5 H 0.3610 0.1466 -0.1608 0.035 Uiso 1 1 calc R
C7 C 0.5000 0.0623(3) 0.2500 0.0262(7) Uani 1 2 d S
H7A H 0.4916 0.0121 0.3130 0.031 Uiso 0.50 1 calc PR
H7B H 0.5084 0.0121 0.1870 0.031 Uiso 0.50 1 calc PR
C1 C 0.4058(2) 0.3650(2) -0.0005(2) 0.0265(5) Uani 1 1 d .
H1A H 0.4161 0.4457 -0.0041 0.032 Uiso 1 1 calc R
C6 C 0.3973(2) 0.1342(2) 0.21549(18) 0.0234(4) Uani 1 1 d .
H6A H 0.3333 0.0837 0.2095 0.028 Uiso 1 1 calc R
H6B H 0.3940 0.1923 0.2737 0.028 Uiso 1 1 calc R
C4 C 0.3749(2) 0.1324(2) 0.0059(2) 0.0257(5) Uani 1 1 d .
H4 H 0.3632 0.0517 0.0065 0.031 Uiso 1 1 calc R
Pu1 Pu 0.2500 0.2500 0.5000 0.01353(3) Uani 1 2 d S
Cl2 Cl 0.29782(5) 0.39329(5) 0.34917(4) 0.02143(10) Uani 1 1 d .
Cl1 Cl 0.13368(5) 0.11633(5) 0.34452(4) 0.02325(10) Uani 1 1 d .
O1 O 0.36539(14) 0.16918(14) 0.49371(13) 0.0232(3) Uani 1 1 d .

loop_
_atom_site_aniso_label
_atom_site_aniso_U_11
_atom_site_aniso_U_22
_atom_site_aniso_U_33
_atom_site_aniso_U_23
_atom_site_aniso_U_13
_atom_site_aniso_U_12
N1 0.0248(10) 0.0412(13) 0.0187(9) 0.0084(8) 0.0052(7) 0.0059(9)
C3 0.0171(9) 0.0221(10) 0.0189(9) -0.0001(7) 0.0036(7) -0.0001(7)
C2 0.0246(11) 0.0216(10) 0.0195(9) 0.0009(7) 0.0057(8) 0.0020(8)
C5 0.0281(12) 0.0407(15) 0.0180(10) -0.0045(9) 0.0011(9) 0.0056(10)
C7 0.0373(19) 0.0151(13) 0.0230(15) 0.000 -0.0019(13) 0.000
C1 0.0281(12) 0.0263(11) 0.0261(11) 0.0082(9) 0.0077(9) 0.0025(9)
C6 0.0262(11) 0.0255(11) 0.0183(9) 0.0043(8) 0.0040(8) -0.0038(8)
C4 0.0296(12) 0.0251(11) 0.0208(10) -0.0046(8) 0.0012(9) -0.0013(9)
Pu1 0.01656(5) 0.01340(5) 0.01105(5) 0.00008(3) 0.00373(3) 0.00151(3)
Cl2 0.0300(3) 0.0195(2) 0.0155(2) 0.00118(17) 0.00619(18) -0.00175(19)
Cl1 0.0309(3) 0.0242(2) 0.0144(2) -0.00194(18) 0.00410(18) -0.0054(2)
O1 0.0253(8) 0.0223(8) 0.0229(7) 0.0008(6) 0.0066(6) 0.0021(6)

loop_
_atom_type_symbol
_atom_type_description
_atom_type_scat_dispersion_real
_atom_type_scat_dispersion_imag
_atom_type_scat_source
C C 0.0033 0.0016 'International Tables Vol C Tables 4.2.6.8 and 6.1.1.4'
H H 0.0000 0.0000 'International Tables Vol C Tables 4.2.6.8 and 6.1.1.4'
Cl Cl 0.1484 0.1585 'International Tables Vol C Tables 4.2.6.8 and 6.1.1.4'
N N 0.0061 0.0033 'International Tables Vol C Tables 4.2.6.8 and 6.1.1.4'
O O 0.0106 0.0060 'International Tables Vol C Tables 4.2.6.8 and 6.1.1.4'
Pu Pu -9.4100 4.3056 'International Tables Vol C Tables 4.2.6.8 and 6.1.1.4'

loop_
_geom_angle_atom_site_label_1
_geom_angle_atom_site_label_2
_geom_angle_atom_site_label_3
_geom_angle
_geom_angle_site_symmetry_1
_geom_angle_site_symmetry_3
C5 N1 C1 122.2(2) . .
C5 N1 H1 118.9 . .
C1 N1 H1 118.9 . .
C2 C3 C4 118.0(2) . .
C2 C3 C6 121.11(19) . .
C4 C3 C6 120.9(2) . .
C1 C2 C3 120.0(2) . .
C1 C2 H2 120.0 . .
C3 C2 H2 120.0 . .
N1 C5 C4 120.0(2) . .
N1 C5 H5 120.0 . .
C4 C5 H5 120.0 . .
C6 C7 C6 113.7(3) 2_655 .
C6 C7 H7A 108.8 2_655 .
C6 C7 H7A 108.8 . .
C6 C7 H7B 108.8 2_655 .
C6 C7 H7B 108.8 . .
H7A C7 H7B 107.7 . .
N1 C1 C2 119.9(2) . .
N1 C1 H1A 120.1 . .
C2 C1 H1A 120.1 . .
C3 C6 C7 111.90(18) . .
C3 C6 H6A 109.2 . .
C7 C6 H6A 109.2 . .
C3 C6 H6B 109.2 . .
C7 C6 H6B 109.2 . .
H6A C6 H6B 107.9 . .
C5 C4 C3 119.9(2) . .
C5 C4 H4 120.1 . .
C3 C4 H4 120.1 . .
O1 Pu1 O1 180.0 . 7_556
O1 Pu1 Cl2 90.07(6) . .
O1 Pu1 Cl2 89.93(6) 7_556 .
O1 Pu1 Cl2 89.93(6) . 7_556
O1 Pu1 Cl2 90.07(6) 7_556 7_556
Cl2 Pu1 Cl2 180.0 . 7_556
O1 Pu1 Cl1 89.97(6) . .
O1 Pu1 Cl1 90.03(6) 7_556 .
Cl2 Pu1 Cl1 92.171(17) . .
Cl2 Pu1 Cl1 87.829(17) 7_556 .
O1 Pu1 Cl1 90.03(6) . 7_556
O1 Pu1 Cl1 89.97(6) 7_556 7_556
Cl2 Pu1 Cl1 87.829(17) . 7_556
Cl2 Pu1 Cl1 92.171(17) 7_556 7_556
Cl1 Pu1 Cl1 179.999(17) . 7_556

loop_
_geom_bond_atom_site_label_1
_geom_bond_atom_site_label_2
_geom_bond_distance
_geom_bond_site_symmetry_2
N1 C5 1.338(4) .
N1 C1 1.337(3) .
N1 H1 0.8800 .
C3 C2 1.396(3) .
C3 C4 1.397(3) .
C3 C6 1.506(3) .
C2 C1 1.375(3) .
C2 H2 0.9500 .
C5 C4 1.373(4) .
C5 H5 0.9500 .
C7 C6 1.529(3) 2_655
C7 C6 1.529(3) .
C7 H7A 0.9900 .
C7 H7B 0.9900 .
C1 H1A 0.9500 .
C6 H6A 0.9900 .
C6 H6B 0.9900 .
C4 H4 0.9500 .
Pu1 O1 1.7470(17) .
Pu1 O1 1.7470(17) 7_556
Pu1 Cl2 2.6460(5) .
Pu1 Cl2 2.6460(5) 7_556
Pu1 Cl1 2.6630(5) .
Pu1 Cl1 2.6630(5) 7_556

loop_
_geom_torsion_atom_site_label_1
_geom_torsion_atom_site_label_2
_geom_torsion_atom_site_label_3
_geom_torsion_atom_site_label_4
_geom_torsion
_geom_torsion_site_symmetry_1
C4 C3 C2 C1 -1.3(3) .
C6 C3 C2 C1 179.3(2) .
C1 N1 C5 C4 -0.3(4) .
C5 N1 C1 C2 0.3(4) .
C3 C2 C1 N1 0.5(4) .
C2 C3 C6 C7 -108.4(2) .
C4 C3 C6 C7 72.3(3) .
C6 C7 C6 C3 70.62(16) 2_655
N1 C5 C4 C3 -0.6(4) .
C2 C3 C4 C5 1.3(4) .
C6 C3 C4 C5 -179.3(2) .
